data_7003414
loop_
_publ_author_name
'Yu, Ze'
'Wang, Mei'
'Li, Ping'
'Dong, Weibing'
'Wang, Fujun'
'Sun, Licheng'

_publ_section_title
;
 Diiron dithiolate complexes containing intra-ligand NH&#x22EF;S
 hydrogen bonds: [FeFe] hydrogenase active site models for the
 electrochemical proton reduction of HOAc with low overpotential
;
_journal_issue 18
_journal_name_full 'Dalton Transactions'
_journal_page_first 2400
_journal_page_last 2406
_journal_paper_doi 10.1039/b715990k
_journal_year 2008
_chemical_formula_moiety 'C32 H18 F2 Fe2 N2 O8 S2'
_chemical_formula_sum 'C32 H18 F2 Fe2 N2 O8 S2'
_chemical_formula_weight 772.30
_space_group_IT_number 14
_symmetry_cell_setting monoclinic
_symmetry_space_group_name_Hall '-P 2ybc'
_symmetry_space_group_name_H-M 'P 1 21/c 1'
_atom_sites_solution_hydrogens geom
_atom_sites_solution_primary direct
_atom_sites_solution_secondary difmap
_audit_creation_date 'Aug 15 14:01:24 2007'
_audit_creation_method SHELXL-97
_cell_angle_alpha 90.00
_cell_angle_beta 120.0900(10)
_cell_angle_gamma 90.00
_cell_formula_units_Z 4
_cell_length_a 15.3983(3)
_cell_length_b 9.8861(2)
_cell_length_c 24.0297(4)
_cell_measurement_reflns_used 8777
_cell_measurement_temperature 273(2)
_cell_measurement_theta_max 23.95
_cell_measurement_theta_min 2.46
_cell_volume 3165.06(11)
_computing_cell_refinement 'Bruker SMART'
_computing_data_collection 'Bruker SMART'
_computing_data_reduction 'Bruker SAINT'
_computing_molecular_graphics 'Bruker SHELXTL'
_computing_publication_material 'Bruker SHELXTL'
_computing_structure_refinement 'SHELXL-97 (Sheldrick, 1997)'
_computing_structure_solution 'SHELXS-97 (Sheldrick, 1990)'
_diffrn_ambient_temperature 273(2)
_diffrn_measured_fraction_theta_full 0.973
_diffrn_measured_fraction_theta_max 0.973
_diffrn_measurement_device_type 'CCD area detector'
_diffrn_measurement_method 'phi and omega scans'
_diffrn_radiation_detector 'Imaging Plate'
_diffrn_radiation_monochromator graphite
_diffrn_radiation_source 'fine-focus sealed tube'
_diffrn_radiation_type MoK\a
_diffrn_radiation_wavelength 0.71073
_diffrn_reflns_av_R_equivalents 0.0382
_diffrn_reflns_av_sigmaI/netI 0.0314
_diffrn_reflns_limit_h_max 18
_diffrn_reflns_limit_h_min -20
_diffrn_reflns_limit_k_max 12
_diffrn_reflns_limit_k_min -13
_diffrn_reflns_limit_l_max 31
_diffrn_reflns_limit_l_min -31
_diffrn_reflns_number 39178
_diffrn_reflns_theta_full 27.94
_diffrn_reflns_theta_max 27.94
_diffrn_reflns_theta_min 1.96
_exptl_absorpt_coefficient_mu 1.115
_exptl_absorpt_correction_T_max 0.8505
_exptl_absorpt_correction_T_min 0.6166
_exptl_absorpt_correction_type multi-scan
_exptl_absorpt_process_details SADABS
_exptl_crystal_colour red
_exptl_crystal_density_diffrn 1.621
_exptl_crystal_description block
_exptl_crystal_F_000 1560
_exptl_crystal_size_max 0.48
_exptl_crystal_size_mid 0.22
_exptl_crystal_size_min 0.15
_refine_diff_density_max 0.331
_refine_diff_density_min -0.264
_refine_diff_density_rms 0.057
_refine_ls_extinction_method none
_refine_ls_goodness_of_fit_ref 1.013
_refine_ls_hydrogen_treatment mixed
_refine_ls_matrix_type full
_refine_ls_number_parameters 441
_refine_ls_number_reflns 7384
_refine_ls_number_restraints 2
_refine_ls_restrained_S_all 1.013
_refine_ls_R_factor_all 0.0562
_refine_ls_R_factor_gt 0.0347
_refine_ls_shift/su_max 0.002
_refine_ls_shift/su_mean 0.000
_refine_ls_structure_factor_coef Fsqd
_refine_ls_weighting_details 'calc w=1/[\s^2^(Fo^2^)+(0.0448P)^2^+0.8519P] where P=(Fo^2^+2Fc^2^)/3'
_refine_ls_weighting_scheme calc
_refine_ls_wR_factor_gt 0.0797
_refine_ls_wR_factor_ref 0.0896
_reflns_number_gt 5460
_reflns_number_total 7384
_reflns_threshold_expression >2sigma(I)
_cod_data_source_file b715990k.txt
_cod_data_source_block 4
_cod_depositor_comments
;
The following automatic conversions were performed:
'_symmetry_cell_setting' value 'Monoclinic' changed to 'monoclinic'
according to '/home/saulius/struct/CIF-dictionaries/cif_core.dic'
dictionary named 'cif_core.dic' version 2.4.1 from 2010-06-29.

Automatic conversion script
Id: cif_fix_enum 1527 2010-12-29 10:47:43Z saulius 
;
_cod_original_cell_volume 3165.06(10)
_cod_original_sg_symbol_H-M P2(1)/c
_cod_database_code 7003414

loop_
_symmetry_equiv_pos_as_xyz
'x, y, z'
'-x, y+1/2, -z+1/2'
'-x, -y, -z'
'x, -y-1/2, z-1/2'

loop_
_atom_site_label
_atom_site_type_symbol
_atom_site_fract_x
_atom_site_fract_y
_atom_site_fract_z
_atom_site_U_iso_or_equiv
_atom_site_adp_type
_atom_site_occupancy
_atom_site_symmetry_multiplicity
_atom_site_calc_flag
_atom_site_refinement_flags
_atom_site_disorder_assembly
_atom_site_disorder_group
Fe1 Fe 0.12205(2) 0.90351(3) 0.201145(14) 0.03575(9) Uani 1 1 d . . .
Fe2 Fe 0.17418(2) 0.74287(3) 0.142211(14) 0.03582(9) Uani 1 1 d . . .
S1 S 0.28427(4) 0.87368(5) 0.22538(2) 0.03490(13) Uani 1 1 d . . .
S2 S 0.10537(4) 0.94936(5) 0.10352(3) 0.03580(13) Uani 1 1 d . . .
F1 F 0.64201(17) 0.7269(2) 0.05855(10) 0.1007(7) Uani 1 1 d . . .
F2 F 0.03658(15) 0.42422(17) -0.16277(10) 0.0900(6) Uani 1 1 d . . .
O1 O 0.14948(17) 1.1571(2) 0.27221(11) 0.0759(6) Uani 1 1 d . . .
O2 O -0.09695(15) 0.8950(2) 0.13689(11) 0.0769(6) Uani 1 1 d . . .
O3 O 0.11287(14) 0.6975(2) 0.28528(9) 0.0604(5) Uani 1 1 d . . .
O4 O 0.21939(15) 0.50417(18) 0.22396(9) 0.0613(5) Uani 1 1 d . . .
O5 O -0.01391(17) 0.6302(2) 0.03935(11) 0.0848(7) Uani 1 1 d . . .
O6 O 0.29787(15) 0.6608(3) 0.08706(9) 0.0786(7) Uani 1 1 d . . .
O7 O 0.46856(13) 0.50095(15) 0.22655(8) 0.0503(4) Uani 1 1 d . . .
O8 O 0.30385(14) 0.91698(19) -0.00408(10) 0.0661(5) Uani 1 1 d . . .
N1 N 0.46841(14) 0.72195(17) 0.24912(9) 0.0355(4) Uani 1 1 d D . .
H1 H 0.4798(16) 0.8026(12) 0.2415(10) 0.037(6) Uiso 1 1 d D . .
N2 N 0.16527(15) 0.95539(19) 0.00356(9) 0.0402(4) Uani 1 1 d D . .
H2 H 0.1079(11) 0.925(2) -0.0042(11) 0.044(7) Uiso 1 1 d D . .
C1 C 0.13858(19) 1.0595(3) 0.24499(12) 0.0464(6) Uani 1 1 d . . .
C2 C -0.0122(2) 0.8984(3) 0.16099(12) 0.0482(6) Uani 1 1 d . . .
C3 C 0.12071(17) 0.7786(2) 0.25476(11) 0.0428(5) Uani 1 1 d . . .
C4 C 0.20185(18) 0.5967(2) 0.19213(12) 0.0439(5) Uani 1 1 d . . .
C5 C 0.0586(2) 0.6720(3) 0.07980(13) 0.0533(6) Uani 1 1 d . . .
C6 C 0.25003(19) 0.6960(3) 0.10777(11) 0.0479(6) Uani 1 1 d . . .
C7 C 0.36169(16) 0.7733(2) 0.29494(10) 0.0354(5) Uani 1 1 d . . .
C8 C 0.34689(17) 0.7660(2) 0.34734(11) 0.0443(5) Uani 1 1 d . . .
H8A H 0.2949 0.8150 0.3468 0.053 Uiso 1 1 calc R . .
C9 C 0.40816(19) 0.6873(3) 0.40019(11) 0.0523(6) Uani 1 1 d . . .
H9A H 0.3970 0.6830 0.4348 0.063 Uiso 1 1 calc R . .
C10 C 0.4856(2) 0.6152(3) 0.40168(12) 0.0522(6) Uani 1 1 d . . .
H10A H 0.5257 0.5601 0.4367 0.063 Uiso 1 1 calc R . .
C11 C 0.50373(18) 0.6247(2) 0.35134(11) 0.0435(5) Uani 1 1 d . . .
H11A H 0.5572 0.5775 0.3530 0.052 Uiso 1 1 calc R . .
C12 C 0.44307(16) 0.7041(2) 0.29815(10) 0.0347(5) Uani 1 1 d . . .
C13 C 0.48722(16) 0.6185(2) 0.22005(10) 0.0366(5) Uani 1 1 d . . .
C14 C 0.52971(17) 0.6531(2) 0.17805(11) 0.0380(5) Uani 1 1 d . . .
C15 C 0.5185(2) 0.5588(3) 0.13234(12) 0.0499(6) Uani 1 1 d . . .
H15A H 0.4855 0.4777 0.1289 0.060 Uiso 1 1 calc R . .
C16 C 0.5560(2) 0.5844(3) 0.09169(13) 0.0642(8) Uani 1 1 d . . .
H16A H 0.5485 0.5215 0.0608 0.077 Uiso 1 1 calc R . .
C17 C 0.6040(2) 0.7034(3) 0.09802(14) 0.0643(8) Uani 1 1 d . . .
C18 C 0.6183(2) 0.7986(3) 0.14283(15) 0.0629(8) Uani 1 1 d . . .
H18A H 0.6528 0.8782 0.1463 0.075 Uiso 1 1 calc R . .
C19 C 0.57990(19) 0.7732(2) 0.18295(13) 0.0495(6) Uani 1 1 d . . .
H19A H 0.5878 0.8371 0.2135 0.059 Uiso 1 1 calc R . .
C20 C 0.18502(16) 1.0739(2) 0.09795(10) 0.0361(5) Uani 1 1 d . . .
C21 C 0.22032(18) 1.1852(2) 0.13853(11) 0.0459(6) Uani 1 1 d . . .
H21A H 0.2119 1.1891 0.1742 0.055 Uiso 1 1 calc R . .
C22 C 0.26768(19) 1.2899(2) 0.12654(13) 0.0521(6) Uani 1 1 d . . .
H22A H 0.2915 1.3637 0.1542 0.063 Uiso 1 1 calc R . .
C23 C 0.27975(19) 1.2850(2) 0.07352(13) 0.0516(6) Uani 1 1 d . . .
H23A H 0.3100 1.3570 0.0648 0.062 Uiso 1 1 calc R . .
C24 C 0.24746(18) 1.1744(2) 0.03335(12) 0.0474(6) Uani 1 1 d . . .
H24A H 0.2573 1.1709 -0.0018 0.057 Uiso 1 1 calc R . .
C25 C 0.20036(16) 1.0683(2) 0.04525(10) 0.0372(5) Uani 1 1 d . . .
C26 C 0.21945(18) 0.8861(2) -0.01767(11) 0.0424(5) Uani 1 1 d . . .
C27 C 0.16815(18) 0.7649(2) -0.05756(10) 0.0396(5) Uani 1 1 d . . .
C28 C 0.06490(19) 0.7545(2) -0.09447(12) 0.0489(6) Uani 1 1 d . . .
H28A H 0.0250 0.8255 -0.0948 0.059 Uiso 1 1 calc R . .
C29 C 0.0201(2) 0.6407(3) -0.13079(14) 0.0617(7) Uani 1 1 d . . .
H29A H -0.0493 0.6347 -0.1564 0.074 Uiso 1 1 calc R . .
C30 C 0.0807(2) 0.5374(3) -0.12805(14) 0.0576(7) Uani 1 1 d . . .
C31 C 0.1822(2) 0.5414(3) -0.09197(13) 0.0564(7) Uani 1 1 d . . .
H31A H 0.2210 0.4682 -0.0909 0.068 Uiso 1 1 calc R . .
C32 C 0.22628(19) 0.6568(2) -0.05696(12) 0.0478(6) Uani 1 1 d . . .
H32A H 0.2959 0.6624 -0.0326 0.057 Uiso 1 1 calc R . .

loop_
_atom_site_aniso_label
_atom_site_aniso_U_11
_atom_site_aniso_U_22
_atom_site_aniso_U_33
_atom_site_aniso_U_23
_atom_site_aniso_U_13
_atom_site_aniso_U_12
Fe1 0.03583(19) 0.03856(18) 0.03783(17) -0.00050(13) 0.02219(15) 0.00242(13)
Fe2 0.03978(19) 0.03248(17) 0.03664(17) -0.00177(12) 0.02024(15) 0.00147(13)
S1 0.0343(3) 0.0356(3) 0.0368(3) -0.0003(2) 0.0193(2) 0.0026(2)
S2 0.0360(3) 0.0363(3) 0.0376(3) 0.0011(2) 0.0203(2) 0.0029(2)
F1 0.1438(18) 0.1084(15) 0.1059(15) 0.0294(12) 0.1043(15) 0.0320(13)
F2 0.1027(15) 0.0635(11) 0.1233(16) -0.0461(11) 0.0712(13) -0.0346(10)
O1 0.1011(17) 0.0598(13) 0.0878(15) -0.0251(11) 0.0631(13) -0.0125(12)
O2 0.0389(12) 0.1018(17) 0.0831(15) 0.0193(12) 0.0255(11) 0.0027(11)
O3 0.0692(13) 0.0636(12) 0.0547(11) 0.0077(9) 0.0358(10) -0.0097(10)
O4 0.0766(13) 0.0418(10) 0.0607(11) 0.0094(9) 0.0308(10) 0.0010(9)
O5 0.0677(15) 0.0818(15) 0.0696(14) -0.0130(12) 0.0080(12) -0.0210(12)
O6 0.0694(13) 0.1245(19) 0.0489(11) 0.0078(11) 0.0349(11) 0.0431(13)
O7 0.0667(11) 0.0252(8) 0.0710(11) -0.0028(7) 0.0435(10) -0.0033(8)
O8 0.0470(11) 0.0713(13) 0.0889(14) -0.0309(11) 0.0408(11) -0.0155(9)
N1 0.0409(11) 0.0230(9) 0.0488(11) 0.0001(8) 0.0271(9) 0.0003(7)
N2 0.0384(11) 0.0443(11) 0.0429(11) -0.0078(8) 0.0241(9) -0.0085(9)
C1 0.0509(15) 0.0490(14) 0.0495(14) -0.0025(11) 0.0328(13) 0.0006(11)
C2 0.0474(16) 0.0536(15) 0.0491(14) 0.0082(11) 0.0283(13) 0.0037(12)
C3 0.0402(14) 0.0485(14) 0.0414(13) -0.0022(10) 0.0217(11) 0.0006(10)
C4 0.0477(15) 0.0382(13) 0.0450(13) -0.0080(10) 0.0227(12) -0.0034(10)
C5 0.0572(17) 0.0450(14) 0.0499(15) -0.0028(12) 0.0212(14) -0.0026(12)
C6 0.0488(15) 0.0546(15) 0.0366(12) 0.0034(11) 0.0186(12) 0.0125(12)
C7 0.0312(12) 0.0353(11) 0.0365(11) -0.0012(9) 0.0146(10) -0.0016(9)
C8 0.0376(13) 0.0561(15) 0.0405(12) 0.0000(11) 0.0204(11) 0.0010(11)
C9 0.0491(16) 0.0690(17) 0.0394(13) 0.0052(12) 0.0226(12) -0.0028(13)
C10 0.0520(16) 0.0539(15) 0.0436(14) 0.0126(11) 0.0186(13) 0.0044(12)
C11 0.0390(13) 0.0395(12) 0.0477(13) 0.0031(10) 0.0187(11) 0.0035(10)
C12 0.0350(12) 0.0292(10) 0.0405(12) -0.0029(9) 0.0194(10) -0.0048(9)
C13 0.0334(12) 0.0320(11) 0.0424(12) 0.0007(9) 0.0175(10) 0.0025(9)
C14 0.0383(12) 0.0324(11) 0.0464(12) 0.0020(9) 0.0235(11) 0.0072(9)
C15 0.0543(16) 0.0419(13) 0.0540(15) -0.0046(11) 0.0275(13) 0.0050(11)
C16 0.079(2) 0.070(2) 0.0522(16) -0.0045(14) 0.0393(16) 0.0183(16)
C17 0.078(2) 0.0691(19) 0.0698(18) 0.0223(15) 0.0552(17) 0.0251(16)
C18 0.076(2) 0.0499(15) 0.090(2) 0.0096(15) 0.0621(18) 0.0073(14)
C19 0.0599(16) 0.0388(13) 0.0653(16) 0.0002(11) 0.0429(14) 0.0027(11)
C20 0.0349(12) 0.0340(11) 0.0407(12) 0.0021(9) 0.0199(10) 0.0037(9)
C21 0.0524(15) 0.0412(13) 0.0482(14) -0.0070(10) 0.0283(12) 0.0009(11)
C22 0.0568(16) 0.0372(13) 0.0620(16) -0.0140(11) 0.0295(14) -0.0073(11)
C23 0.0515(16) 0.0394(13) 0.0652(17) -0.0019(12) 0.0303(14) -0.0097(11)
C24 0.0491(15) 0.0486(14) 0.0485(14) 0.0013(11) 0.0275(12) -0.0048(11)
C25 0.0350(12) 0.0366(11) 0.0389(12) -0.0013(9) 0.0176(10) -0.0003(9)
C26 0.0427(14) 0.0476(13) 0.0409(12) -0.0035(10) 0.0239(11) -0.0023(10)
C27 0.0461(14) 0.0414(12) 0.0375(12) -0.0019(9) 0.0256(11) -0.0029(10)
C28 0.0464(15) 0.0433(14) 0.0544(15) -0.0070(11) 0.0232(13) -0.0017(11)
C29 0.0513(17) 0.0592(17) 0.0722(18) -0.0152(14) 0.0292(15) -0.0150(13)
C30 0.075(2) 0.0439(15) 0.0688(17) -0.0191(13) 0.0469(16) -0.0194(13)
C31 0.074(2) 0.0437(14) 0.0684(17) -0.0034(12) 0.0484(17) 0.0041(13)
C32 0.0473(15) 0.0533(15) 0.0488(14) -0.0050(11) 0.0286(12) 0.0002(12)

loop_
_atom_type_symbol
_atom_type_description
_atom_type_scat_dispersion_real
_atom_type_scat_dispersion_imag
_atom_type_scat_source
C C 0.0033 0.0016 'International Tables Vol C Tables 4.2.6.8 and 6.1.1.4'
H H 0.0000 0.0000 'International Tables Vol C Tables 4.2.6.8 and 6.1.1.4'
F F 0.0171 0.0103 'International Tables Vol C Tables 4.2.6.8 and 6.1.1.4'
Fe Fe 0.3463 0.8444 'International Tables Vol C Tables 4.2.6.8 and 6.1.1.4'
N N 0.0061 0.0033 'International Tables Vol C Tables 4.2.6.8 and 6.1.1.4'
O O 0.0106 0.0060 'International Tables Vol C Tables 4.2.6.8 and 6.1.1.4'
S S 0.1246 0.1234 'International Tables Vol C Tables 4.2.6.8 and 6.1.1.4'

loop_
_geom_angle_atom_site_label_1
_geom_angle_atom_site_label_2
_geom_angle_atom_site_label_3
_geom_angle
_geom_angle_site_symmetry_1
_geom_angle_site_symmetry_3
_geom_angle_publ_flag
C2 Fe1 C3 86.65(11) . . ?
C2 Fe1 C1 97.19(11) . . ?
C3 Fe1 C1 102.55(10) . . ?
C2 Fe1 S2 86.95(8) . . ?
C3 Fe1 S2 147.46(8) . . ?
C1 Fe1 S2 109.90(8) . . ?
C2 Fe1 S1 162.56(8) . . ?
C3 Fe1 S1 97.66(8) . . ?
C1 Fe1 S1 98.33(8) . . ?
S2 Fe1 S1 80.33(2) . . ?
C2 Fe1 Fe2 106.68(8) . . ?
C3 Fe1 Fe2 95.27(7) . . ?
C1 Fe1 Fe2 150.95(7) . . ?
S2 Fe1 Fe2 56.443(16) . . ?
S1 Fe1 Fe2 56.219(16) . . ?
C4 Fe2 C5 92.77(11) . . ?
C4 Fe2 C6 96.28(11) . . ?
C5 Fe2 C6 96.62(12) . . ?
C4 Fe2 S1 92.76(8) . . ?
C5 Fe2 S1 161.35(9) . . ?
C6 Fe2 S1 100.46(8) . . ?
C4 Fe2 S2 154.92(8) . . ?
C5 Fe2 S2 86.86(8) . . ?
C6 Fe2 S2 108.68(8) . . ?
S1 Fe2 S2 80.65(2) . . ?
C4 Fe2 Fe1 99.71(7) . . ?
C5 Fe2 Fe1 104.73(9) . . ?
C6 Fe2 Fe1 152.52(9) . . ?
S1 Fe2 Fe1 56.748(16) . . ?
S2 Fe2 Fe1 56.473(16) . . ?
C7 S1 Fe2 111.13(7) . . ?
C7 S1 Fe1 116.20(7) . . ?
Fe2 S1 Fe1 67.034(19) . . ?
C20 S2 Fe2 116.89(7) . . ?
C20 S2 Fe1 119.15(7) . . ?
Fe2 S2 Fe1 67.084(18) . . ?
C13 N1 C12 123.56(17) . . ?
C13 N1 H1 118.4(15) . . ?
C12 N1 H1 117.5(15) . . ?
C26 N2 C25 125.1(2) . . ?
C26 N2 H2 119.9(16) . . ?
C25 N2 H2 114.5(16) . . ?
O1 C1 Fe1 179.4(2) . . ?
O2 C2 Fe1 178.5(2) . . ?
O3 C3 Fe1 175.0(2) . . ?
O4 C4 Fe2 179.8(2) . . ?
O5 C5 Fe2 178.0(3) . . ?
O6 C6 Fe2 176.9(2) . . ?
C8 C7 C12 118.4(2) . . ?
C8 C7 S1 122.69(17) . . ?
C12 C7 S1 118.86(16) . . ?
C9 C8 C7 121.0(2) . . ?
C9 C8 H8A 119.5 . . ?
C7 C8 H8A 119.5 . . ?
C10 C9 C8 120.0(2) . . ?
C10 C9 H9A 120.0 . . ?
C8 C9 H9A 120.0 . . ?
C9 C10 C11 119.9(2) . . ?
C9 C10 H10A 120.1 . . ?
C11 C10 H10A 120.1 . . ?
C10 C11 C12 120.6(2) . . ?
C10 C11 H11A 119.7 . . ?
C12 C11 H11A 119.7 . . ?
C11 C12 C7 119.95(19) . . ?
C11 C12 N1 119.65(19) . . ?
C7 C12 N1 120.26(19) . . ?
O7 C13 N1 121.84(19) . . ?
O7 C13 C14 120.92(19) . . ?
N1 C13 C14 117.22(18) . . ?
C15 C14 C19 119.1(2) . . ?
C15 C14 C13 117.4(2) . . ?
C19 C14 C13 123.6(2) . . ?
C14 C15 C16 120.4(2) . . ?
C14 C15 H15A 119.8 . . ?
C16 C15 H15A 119.8 . . ?
C17 C16 C15 118.4(2) . . ?
C17 C16 H16A 120.8 . . ?
C15 C16 H16A 120.8 . . ?
C16 C17 F1 118.0(3) . . ?
C16 C17 C18 123.4(2) . . ?
F1 C17 C18 118.5(3) . . ?
C17 C18 C19 118.0(3) . . ?
C17 C18 H18A 121.0 . . ?
C19 C18 H18A 121.0 . . ?
C18 C19 C14 120.7(2) . . ?
C18 C19 H19A 119.7 . . ?
C14 C19 H19A 119.7 . . ?
C21 C20 C25 118.9(2) . . ?
C21 C20 S2 122.32(17) . . ?
C25 C20 S2 118.22(16) . . ?
C22 C21 C20 120.7(2) . . ?
C22 C21 H21A 119.6 . . ?
C20 C21 H21A 119.6 . . ?
C21 C22 C23 119.9(2) . . ?
C21 C22 H22A 120.0 . . ?
C23 C22 H22A 120.0 . . ?
C24 C23 C22 120.5(2) . . ?
C24 C23 H23A 119.7 . . ?
C22 C23 H23A 119.7 . . ?
C23 C24 C25 120.0(2) . . ?
C23 C24 H24A 120.0 . . ?
C25 C24 H24A 120.0 . . ?
C24 C25 C20 120.0(2) . . ?
C24 C25 N2 120.37(19) . . ?
C20 C25 N2 119.60(19) . . ?
O8 C26 N2 123.3(2) . . ?
O8 C26 C27 121.9(2) . . ?
N2 C26 C27 114.8(2) . . ?
C28 C27 C32 118.5(2) . . ?
C28 C27 C26 122.8(2) . . ?
C32 C27 C26 118.7(2) . . ?
C29 C28 C27 121.1(2) . . ?
C29 C28 H28A 119.4 . . ?
C27 C28 H28A 119.4 . . ?
C30 C29 C28 117.9(3) . . ?
C30 C29 H29A 121.1 . . ?
C28 C29 H29A 121.1 . . ?
C31 C30 F2 118.6(3) . . ?
C31 C30 C29 123.4(2) . . ?
F2 C30 C29 118.0(3) . . ?
C30 C31 C32 118.2(2) . . ?
C30 C31 H31A 120.9 . . ?
C32 C31 H31A 120.9 . . ?
C31 C32 C27 120.9(2) . . ?
C31 C32 H32A 119.6 . . ?
C27 C32 H32A 119.6 . . ?

loop_
_geom_bond_atom_site_label_1
_geom_bond_atom_site_label_2
_geom_bond_distance
_geom_bond_site_symmetry_2
_geom_bond_publ_flag
Fe1 C2 1.790(3) . ?
Fe1 C3 1.792(2) . ?
Fe1 C1 1.812(2) . ?
Fe1 S2 2.2738(6) . ?
Fe1 S1 2.2818(6) . ?
Fe1 Fe2 2.5123(4) . ?
Fe2 C4 1.787(3) . ?
Fe2 C5 1.797(3) . ?
Fe2 C6 1.798(2) . ?
Fe2 S1 2.2679(6) . ?
Fe2 S2 2.2730(6) . ?
S1 C7 1.789(2) . ?
S2 C20 1.790(2) . ?
F1 C17 1.362(3) . ?
F2 C30 1.357(3) . ?
O1 C1 1.130(3) . ?
O2 C2 1.132(3) . ?
O3 C3 1.133(3) . ?
O4 C4 1.135(3) . ?
O5 C5 1.129(3) . ?
O6 C6 1.131(3) . ?
O7 C13 1.226(3) . ?
O8 C26 1.210(3) . ?
N1 C13 1.349(3) . ?
N1 C12 1.426(3) . ?
N1 H1 0.856(10) . ?
N2 C26 1.361(3) . ?
N2 C25 1.414(3) . ?
N2 H2 0.860(10) . ?
C7 C8 1.389(3) . ?
C7 C12 1.396(3) . ?
C8 C9 1.381(3) . ?
C8 H8A 0.9300 . ?
C9 C10 1.374(4) . ?
C9 H9A 0.9300 . ?
C10 C11 1.374(3) . ?
C10 H10A 0.9300 . ?
C11 C12 1.387(3) . ?
C11 H11A 0.9300 . ?
C13 C14 1.492(3) . ?
C14 C15 1.384(3) . ?
C14 C19 1.389(3) . ?
C15 C16 1.385(4) . ?
C15 H15A 0.9300 . ?
C16 C17 1.356(4) . ?
C16 H16A 0.9300 . ?
C17 C18 1.362(4) . ?
C18 C19 1.383(3) . ?
C18 H18A 0.9300 . ?
C19 H19A 0.9300 . ?
C20 C21 1.387(3) . ?
C20 C25 1.401(3) . ?
C21 C22 1.377(3) . ?
C21 H21A 0.9300 . ?
C22 C23 1.377(4) . ?
C22 H22A 0.9300 . ?
C23 C24 1.376(3) . ?
C23 H23A 0.9300 . ?
C24 C25 1.384(3) . ?
C24 H24A 0.9300 . ?
C26 C27 1.489(3) . ?
C27 C28 1.382(3) . ?
C27 C32 1.389(3) . ?
C28 C29 1.378(3) . ?
C28 H28A 0.9300 . ?
C29 C30 1.363(4) . ?
C29 H29A 0.9300 . ?
C30 C31 1.355(4) . ?
C31 C32 1.378(4) . ?
C31 H31A 0.9300 . ?
C32 H32A 0.9300 . ?
